data_4127372
loop_
_publ_author_name
'McKay, Alasdair I.'
'Bukvic, Alexander J.'
'Tegner, Bengt E.'
'Burnage, Arron L.'
'Mart\?i Nez-Mart\?i Nez, Antonio J'
'Rees, Nicholas H.'
'Macgregor, Stuart A.'
'Weller, Andrew S.'

_publ_section_title
;
 Room Temperature Acceptorless Alkane Dehydrogenation from Molecular
 \s-Alkane Complexes.
;
_journal_issue 29
_journal_name_full 'Journal of the American Chemical Society'
_journal_page_first 11700
_journal_page_last 11712
_journal_paper_doi 10.1021/jacs.9b05577
_journal_volume 141
_journal_year 2019
_chemical_formula_moiety 'C30 H56 P2 Rh, C32 H12 B F24'
_chemical_formula_sum 'C62 H68 B F24 P2 Rh'
_chemical_formula_weight 1444.82
_space_group_crystal_system triclinic
_space_group_IT_number 2
_space_group_name_Hall '-P 1'
_space_group_name_H-M_alt 'P -1'
_symmetry_space_group_name_Hall '-P 1'
_symmetry_space_group_name_H-M 'P -1'
_atom_sites_solution_hydrogens geom
_atom_sites_solution_primary dual
_audit_creation_date 2019-01-15
_audit_creation_method
;
Olex2 1.2
(compiled 2018.05.29 svn.r3508 for OlexSys, GUI svn.r5506)
;
_cell_angle_alpha 92.3462(17)
_cell_angle_beta 90.9972(16)
_cell_angle_gamma 96.6033(17)
_cell_formula_units_Z 2
_cell_length_a 12.7477(3)
_cell_length_b 13.0092(3)
_cell_length_c 19.8574(4)
_cell_measurement_reflns_used 33643
_cell_measurement_temperature 150.01(10)
_cell_measurement_theta_max 76.1770
_cell_measurement_theta_min 3.9590
_cell_volume 3267.70(13)
_computing_cell_refinement 'CrysAlisPro 1.171.38.43b (Rigaku OD, 2015)'
_computing_data_collection 'CrysAlisPro 1.171.38.43b (Rigaku OD, 2015)'
_computing_data_reduction 'CrysAlisPro 1.171.38.43b (Rigaku OD, 2015)'
_computing_molecular_graphics 'Olex2 (Dolomanov et al., 2009)'
_computing_publication_material 'Olex2 (Dolomanov et al., 2009)'
_computing_structure_refinement 'ShelXL (Sheldrick, 2015)'
_computing_structure_solution 'XT (Sheldrick, 2015)'
_diffrn_ambient_environment N~2~
_diffrn_ambient_temperature 150.01(10)
_diffrn_detector 'CCD plate'
_diffrn_detector_area_resol_mean 10.5035
_diffrn_detector_type Atlas
_diffrn_measured_fraction_theta_full 0.999
_diffrn_measured_fraction_theta_max 0.999
_diffrn_measurement_details
;
List of Runs (angles in degrees, time in seconds):

  # Type    Start    End  Width  t~exp~   \w     \q     \k     \f   Frames
--------------------------------------------------------------------------
  1  \w    -44.00  30.00   1.00    1.75    --  -41.52  37.00  90.00   74
  2  \w    -46.00 -12.00   1.00    1.75    --  -41.52  37.00  60.00   34
  3  \w    -95.00  -3.00   1.00    1.75    --  -41.52 125.00  90.00   92
  4  \w    -35.00  26.00   1.00    1.75    --  -41.52  37.00-120.00   61
  5  \w     40.00  96.00   1.00    1.75    --   41.52-125.00 -30.00   56
  6  \w     36.00  77.00   1.00    7.00    --  111.00 -30.00 -90.00   41
  7  \w     51.00  90.00   1.00    7.00    --  111.00 -61.00 -60.00   39
  8  \w     71.00 106.00   1.00    7.00    --  111.00 -94.00 -90.00   35
  9  \w     88.00 121.00   1.00    7.00    --  111.00-125.00 -90.00   33
 10  \w     78.00 105.00   1.00    7.00    --  111.00 -94.00-120.00   27
 11  \w     91.00 118.00   1.00    7.00    --  111.00-125.00-180.00   27
 12  \w     53.00  98.00   1.00    7.00    --  111.00 -94.00-180.00   45
 13  \w     44.00  83.00   1.00    7.00    --  111.00-125.00-180.00   39
 14  \w     42.00  71.00   1.00    7.00    --  111.00-125.00 -90.00   29
 15  \w     38.00  86.00   1.00    7.00    --  111.00 -77.00 -60.00   48
 16  \w    115.00 142.00   1.00    7.00    --  111.00 -77.00   0.00   27
 17  \w    141.00 167.00   1.00    7.00    --  111.00  15.00  60.00   26
 18  \w     95.00 140.00   1.00    7.00    --  111.00 125.00  30.00   45
 19  \w     95.00 150.00   1.00    7.00    --  111.00 125.00   0.00   55
 20  \w    129.00 176.00   1.00    7.00    --  111.00 125.00 -90.00   47
 21  \w    102.00 128.00   1.00    7.00    --  111.00 125.00 -90.00   26
 22  \w     68.00 115.00   1.00    7.00    --  111.00  15.00  60.00   47
 23  \w     57.00 129.00   1.00    7.00    --  111.00 -61.00 150.00   72
 24  \w     78.00 108.00   1.00    7.00    --  111.00 -94.00 120.00   30
 25  \w     73.00 121.00   1.00    7.00    --  111.00-125.00  90.00   48
 26  \w     70.00 121.00   1.00    7.00    --  111.00-125.00  60.00   51
 27  \w     58.00  99.00   1.00    7.00    --  111.00 -45.00   0.00   41
 28  \w     47.00  91.00   1.00    7.00    --  111.00 -30.00 -30.00   44
 29  \w     44.00  91.00   1.00    7.00    --  111.00 -30.00  60.00   47
 30  \w     48.00  73.00   1.00    7.00    --  111.00 -30.00 150.00   25
 31  \w     36.00  82.00   1.00    7.00    --  111.00 -30.00 120.00   46
 32  \w     31.00  64.00   1.00    7.00    --  111.00 -94.00 120.00   33
 33  \w     43.00 112.00   1.00    7.00    --  111.00-125.00 120.00   69
 34  \w     37.00  66.00   1.00    7.00    --  111.00 -77.00   0.00   29
 35  \w     31.00 109.00   1.00    7.00    --  111.00 -94.00 -60.00   78
 36  \w     41.00  90.00   1.00    7.00    --  111.00 -30.00-150.00   49
 37  \w    144.00 171.00   1.00    7.00    --  111.00   0.00-150.00   27
 38  \w     24.00 118.00   1.00    7.00    --  111.00   0.00-150.00   94
 39  \w   -111.00 -23.00   1.00    1.75    --  -41.52 -37.00 -90.00   88
 40  \w    -17.00  12.00   1.00    1.75    --   41.52 -72.00  26.00   29
 41  \w    -36.00  -7.00   1.00    1.75    --    2.00  96.00  99.17   29
 42  \w    -88.00 -15.00   1.00    1.75    --  -41.52 -57.00-180.00   73
 43  \w   -111.00 -17.00   1.00    1.75    --  -41.52 -57.00  90.00   94
 44  \w      7.00  32.00   1.00    1.75    --   41.52  86.00  -4.30   25
 45  \w     14.00  40.00   1.00    1.75    --   46.00  81.00 158.00   26
 46  \w     17.00  42.00   1.00    1.75    --   50.00  82.00  66.63   25
 47  \w     18.00  43.00   1.00    1.75    --   50.00  80.00-108.63   25
 48  \w     18.00  43.00   1.00    1.75    --   50.00  81.00  10.10   25
 49  \w     22.00  47.00   1.00    1.75    --   54.00  78.00 -71.38   25
 50  \w     22.00  47.00   1.00    1.75    --   54.00  78.00-167.42   25
 51  \w     36.00  87.00   1.00    1.75    --   66.00  77.00 -12.54   51
 52  \w     92.00 140.00   1.00    1.75    --   66.00  77.00  77.76   48
 53  \w     35.00  86.00   1.00    1.75    --   66.00  77.00  77.76   51
 54  \w     35.00  69.00   1.00    1.75    --   66.00  77.00  45.61   34
 55  \w     35.00  69.00   1.00    1.75    --   66.00  76.00-144.64   34
 56  \w     72.00 132.00   1.00    1.75    --   66.00  77.00  45.61   60
 57  \w     35.00  66.00   1.00    1.75    --   66.00  77.00 139.40   31
 58  \w     39.00  65.00   1.00    1.75    --   70.00  77.00 -80.22   26
 59  \w     39.00  68.00   1.00    1.75    --   70.00  75.00 -51.03   29
 60  \w     40.00  65.00   1.00    1.75    --   70.00  76.00-110.06   25
 61  \w     39.00  71.00   1.00    1.75    --   70.00  76.00  21.65   32
 62  \w    123.00 148.00   1.00    1.75    --   74.00  77.00  90.47   25
 63  \w     43.00  83.00   1.00    1.75    --   74.00  77.00  90.47   40
 64  \w     46.00  86.00   1.00    1.75    --   74.00  68.00 177.66   40
 65  \w     72.00 105.00   1.00    7.00    --  102.00  70.00 -46.37   33
 66  \w     83.00 136.00   1.00    7.00    --  111.00  61.00  90.00   53
 67  \w     84.00 115.00   1.00    7.00    --  111.00  61.00  60.00   31
 68  \w     83.00 137.00   1.00    7.00    --  111.00  61.00-180.00   54
 69  \w     80.00 109.00   1.00    7.00    --  111.00  77.00-150.00   29
 70  \w    128.00 172.00   1.00    7.00    --  111.00  61.00 150.00   44
 71  \w     83.00 164.00   1.00    7.00    --  111.00  61.00-150.00   81
 72  \w     83.00 124.00   1.00    7.00    --  111.00  61.00 150.00   41
 73  \w     80.00 121.00   1.00    7.00    --  111.00  77.00  30.00   41
 74  \w     84.00 131.00   1.00    7.00    --  111.00  61.00 120.00   47
 75  \w     80.00 106.00   1.00    7.00    --  111.00  77.00 -30.00   26
 76  \w     84.00 118.00   1.00    7.00    --  111.00  59.00  74.95   34
 77  \w     83.00 147.00   1.00    7.00    --  111.00  61.00 -90.00   64
 78  \w     83.00 162.00   1.00    7.00    --  111.00  61.00-120.00   79
 79  \w     80.00 151.00   1.00    7.00    --  111.00  77.00 -90.00   71
 80  \w     83.00 157.00   1.00    7.00    --  111.00  61.00 -60.00   74
 81  \w    132.00 159.00   1.00    7.00    --  111.00  61.00   0.00   27
 82  \w     83.00 136.00   1.00    7.00    --  111.00  61.00  30.00   53
 83  \w     84.00 111.00   1.00    7.00    --  111.00  61.00   0.00   27
 84  \w     80.00 107.00   1.00    7.00    --  111.00  77.00 120.00   27
 85  \w     81.00 112.00   1.00    7.00    --  111.00  72.00 156.00   31
 86  \w     80.00 107.00   1.00    7.00    --  111.00  77.00-180.00   27
 87  \w     80.00 106.00   1.00    7.00    --  111.00  77.00  90.00   26
 88  \w    128.00 153.00   1.00    7.00    --  111.00  77.00-120.00   25
 89  \w     84.00 150.00   1.00    7.00    --  111.00  61.00 -30.00   66
 90  \w     80.00 117.00   1.00    7.00    --  111.00  77.00-120.00   37
 91  \w     80.00 131.00   1.00    7.00    --  111.00  77.00   0.00   51
;
_diffrn_measurement_device 'four-circle diffractometer'
_diffrn_measurement_device_type 'SuperNova, Dual, Cu at zero, Atlas'
_diffrn_measurement_method '\w scans'
_diffrn_orient_matrix_type 'CrysAlisPro convention (1999,Acta A55,543-557)'
_diffrn_orient_matrix_UB_11 0.1205865000
_diffrn_orient_matrix_UB_12 -0.0017825000
_diffrn_orient_matrix_UB_13 -0.0010977000
_diffrn_orient_matrix_UB_21 -0.0057353000
_diffrn_orient_matrix_UB_22 -0.0663423000
_diffrn_orient_matrix_UB_23 0.0626274000
_diffrn_orient_matrix_UB_31 -0.0152898000
_diffrn_orient_matrix_UB_32 -0.0991644000
_diffrn_orient_matrix_UB_33 -0.0459190000
_diffrn_radiation_monochromator mirror
_diffrn_radiation_probe x-ray
_diffrn_radiation_type CuK\a
_diffrn_radiation_wavelength 1.54184
_diffrn_reflns_av_R_equivalents 0.0406
_diffrn_reflns_av_unetI/netI 0.0226
_diffrn_reflns_Laue_measured_fraction_full 0.999
_diffrn_reflns_Laue_measured_fraction_max 0.999
_diffrn_reflns_limit_h_max 15
_diffrn_reflns_limit_h_min -15
_diffrn_reflns_limit_k_max 15
_diffrn_reflns_limit_k_min -15
_diffrn_reflns_limit_l_max 24
_diffrn_reflns_limit_l_min -24
_diffrn_reflns_number 77320
_diffrn_reflns_point_group_measured_fraction_full 0.999
_diffrn_reflns_point_group_measured_fraction_max 0.999
_diffrn_reflns_theta_full 67.684
_diffrn_reflns_theta_max 70.075
_diffrn_reflns_theta_min 3.491
_diffrn_source 'micro-focus sealed X-ray tube'
_diffrn_source_type 'SuperNova (Cu) X-ray Source'
_exptl_absorpt_coefficient_mu 3.530
_exptl_absorpt_correction_T_max 1.00000
_exptl_absorpt_correction_T_min 0.66113
_exptl_absorpt_correction_type multi-scan
_exptl_absorpt_process_details
;
CrysAlisPro 1.171.38.43b (Rigaku Oxford Diffraction, 2015)
Empirical absorption correction using spherical harmonics,
 implemented in SCALE3 ABSPACK scaling algorithm.
;
_exptl_crystal_colour orange
_exptl_crystal_colour_primary orange
_exptl_crystal_density_diffrn 1.468
_exptl_crystal_description block
_exptl_crystal_F_000 1472
_exptl_crystal_size_max 0.26
_exptl_crystal_size_mid 0.18
_exptl_crystal_size_min 0.16
_refine_diff_density_max 2.376
_refine_diff_density_min -1.122
_refine_diff_density_rms 0.088
_refine_ls_extinction_method none
_refine_ls_goodness_of_fit_ref 1.096
_refine_ls_hydrogen_treatment constr
_refine_ls_matrix_type full
_refine_ls_number_parameters 1014
_refine_ls_number_reflns 12411
_refine_ls_number_restraints 791
_refine_ls_restrained_S_all 1.085
_refine_ls_R_factor_all 0.0553
_refine_ls_R_factor_gt 0.0511
_refine_ls_shift/su_max 0.001
_refine_ls_shift/su_mean 0.000
_refine_ls_structure_factor_coef Fsqd
_refine_ls_weighting_details 'w=1/[\s^2^(Fo^2^)+(0.0695P)^2^+6.7545P] where P=(Fo^2^+2Fc^2^)/3'
_refine_ls_weighting_scheme calc
_refine_ls_wR_factor_gt 0.1475
_refine_ls_wR_factor_ref 0.1509
_reflns_Friedel_coverage 0.000
_reflns_number_gt 11368
_reflns_number_total 12411
_reflns_threshold_expression 'I > 2\s(I)'
_cod_data_source_file ja9b05577_si_002.cif
_cod_data_source_block 1-C4H8
_cod_original_cell_volume 3267.71(12)
_cod_database_code 4127372
_shelx_shelxl_version_number 2018/1
_chemical_oxdiff_formula 'C54 H66 Rh1 P2 F24 B1'
_shelx_space_group_comment
;
The symmetry employed for this shelxl refinement is uniquely defined
by the following loop, which should always be used as a source of
symmetry information in preference to the above space-group names.
They are only intended as comments.
;
_shelx_estimated_absorpt_t_max 0.602
_shelx_estimated_absorpt_t_min 0.461
_reflns_odcompleteness_completeness 99.93
_reflns_odcompleteness_iscentric 1
_reflns_odcompleteness_theta 74.33
_olex2_refinement_description
;
1. Fixed Uiso
 At 1.2 times of:
  All C(H) groups, All C(H,H) groups
 At 1.5 times of:
  All C(H,H,H) groups
2. Restrained distances
 F11-F10 \\sim F11-F12 \\sim F10-F12 \\sim F12A-F10A \\sim F12A-F11A \\sim
F10A-F11A
 with sigma of 0.04
 C46-F11 \\sim C46-F10 \\sim C46-F12 \\sim C46-F12A \\sim C46-F10A \\sim
C46-F11A
 with sigma of 0.02
 F22-F23 \\sim F23-F24 \\sim F24A-F23A \\sim F24A-F22A
 with sigma of 0.04
 C62-F22 \\sim C62-F23 \\sim C62-F24 \\sim C62-F24A \\sim C62-F23A \\sim
C62-F22A
 with sigma of 0.02
 F17-F16 \\sim F16A-F18A
 with sigma of 0.04
 C54-F17 \\sim C54-F18 \\sim C54-F16 \\sim C54-F16A \\sim C54-F18A \\sim
C54-F17A
 with sigma of 0.02
 F13-F14 \\sim F14-F15 \\sim F14A-F15A \\sim F14A-F13A \\sim F15A-F13A
 with sigma of 0.04
 C53-F13 \\sim C53-F14 \\sim C53-F15 \\sim C53-F14A \\sim C53-F15A \\sim
C53-F13A
 with sigma of 0.02
 F1-F2 \\sim F1-F3 \\sim F3A-F2A \\sim F3A-F1A \\sim F2A-F1A \\sim F2-F3
 with sigma of 0.04
 C37-F1 \\sim C37-F3A \\sim C37-F2A \\sim C37-F2 \\sim C37-F3 \\sim C37-F1A
 with sigma of 0.02
 F9-F8 \\sim F9-F7 \\sim F8-F7 \\sim F7A-F8A \\sim F7A-F9A \\sim F8A-F9A
 with sigma of 0.04
 C45-F9 \\sim C45-F8 \\sim C45-F7 \\sim C45-F7A \\sim C45-F8A \\sim C45-F9A
 with sigma of 0.02
 C4A-C2A \\sim C4-C2
 with sigma of 0.02
 C1A-C2A \\sim C1-C2
 with sigma of 0.02
 C3-C2 \\sim C3A-C2A
 with sigma of 0.02
3. Rigid bond restraints
 F1, F2, F3, F1A, F2A, F3A
 with sigma for 1-2 distances of 0.01 and sigma for 1-3 distances of 0.01
4. Uiso/Uaniso restraints and constraints
C46 \\sim F10 \\sim F11 \\sim F12 \\sim F10A \\sim F11A \\sim F12A: within 2A
with sigma of 0.04 and sigma for terminal atoms of 0.08
C62 \\sim F22 \\sim F23 \\sim F24 \\sim F22A \\sim F23A \\sim F24A: within 2A
with sigma of 0.04 and sigma for terminal atoms of 0.08
C54 \\sim F16 \\sim F17 \\sim F18 \\sim F16A \\sim F17A \\sim F18A: within 2A
with sigma of 0.04 and sigma for terminal atoms of 0.08
C53 \\sim F13 \\sim F14 \\sim F15 \\sim F13A \\sim F14A \\sim F15A: within 2A
with sigma of 0.04 and sigma for terminal atoms of 0.08
C37 \\sim F1 \\sim F2 \\sim F3 \\sim F1A \\sim F2A \\sim F3A: within 2A with
sigma of 0.04 and sigma for terminal atoms of 0.08
C45 \\sim F7 \\sim F8 \\sim F9 \\sim F7A \\sim F8A \\sim F9A: within 2A with
sigma of 0.04 and sigma for terminal atoms of 0.08
Uanis(C4) = Uanis(C4A)
5. Rigid body (RIGU) restrains
 C46, F10, F11, F12, F10A, F11A, F12A
 with sigma for 1-2 distances of 0.004 and sigma for 1-3 distances of 0.004
 C62, F22, F23, F24, F22A, F23A, F24A
 with sigma for 1-2 distances of 0.004 and sigma for 1-3 distances of 0.004
 C54, F16, F17, F18, F16A, F17A, F18A
 with sigma for 1-2 distances of 0.004 and sigma for 1-3 distances of 0.004
 C53, F13, F14, F15, F13A, F14A, F15A
 with sigma for 1-2 distances of 0.004 and sigma for 1-3 distances of 0.004
 C37, F1, F2, F3, F1A, F2A, F3A
 with sigma for 1-2 distances of 0.004 and sigma for 1-3 distances of 0.004
 C45, F7, F8, F9, F7A, F8A, F9A
 with sigma for 1-2 distances of 0.004 and sigma for 1-3 distances of 0.004
6. Others
 Sof(C1A)=Sof(H1AA)=Sof(H1AB)=Sof(C2A)=Sof(C3A)=Sof(H3AA)=Sof(H3AB)=Sof(H3AC)=
 Sof(C4A)=Sof(H4AA)=Sof(H4AB)=Sof(H4AC)=1-FVAR(1)
 Sof(C1)=Sof(H1A)=Sof(H1B)=Sof(C2)=Sof(C3)=Sof(H3A)=Sof(H3B)=Sof(H3C)=Sof(C4)=
 Sof(H4A)=Sof(H4B)=Sof(H4C)=FVAR(1)
 Sof(F1A)=Sof(F2A)=Sof(F3A)=1-FVAR(2)
 Sof(F1)=Sof(F2)=Sof(F3)=FVAR(2)
 Sof(F10A)=Sof(F11A)=Sof(F12A)=1-FVAR(3)
 Sof(F10)=Sof(F11)=Sof(F12)=FVAR(3)
 Sof(F22A)=Sof(F23A)=Sof(F24A)=1-FVAR(4)
 Sof(F22)=Sof(F23)=Sof(F24)=FVAR(4)
 Sof(F16A)=Sof(F17A)=Sof(F18A)=1-FVAR(5)
 Sof(F16)=Sof(F17)=Sof(F18)=FVAR(5)
 Sof(F13A)=Sof(F14A)=Sof(F15A)=1-FVAR(6)
 Sof(F13)=Sof(F14)=Sof(F15)=FVAR(6)
 Sof(F7A)=Sof(F8A)=Sof(F9A)=1-FVAR(7)
 Sof(F7)=Sof(F8)=Sof(F9)=FVAR(7)
7.a Ternary CH refined with riding coordinates:
 C7(H7), C13(H13), C19(H19), C25(H25)
7.b Secondary CH2 refined with riding coordinates:
 C5(H5A,H5B), C6(H6A,H6B), C8(H8A,H8B), C9(H9A,H9B), C10(H10A,H10B), C11(H11A,
 H11B), C12(H12A,H12B), C14(H14A,H14B), C15(H15A,H15B), C16(H16A,H16B),
 C17(H17A,H17B), C18(H18A,H18B), C20(H20A,H20B), C21(H21A,H21B), C22(H22A,H22B),
  C23(H23A,H23B), C24(H24A,H24B), C26(H26A,H26B), C27(H27A,H27B), C28(H28A,
 H28B), C29(H29A,H29B), C30(H30A,H30B)
7.c Aromatic/amide H refined with riding coordinates:
 C32(H32), C34(H34), C36(H36), C40(H40), C42(H42), C44(H44), C48(H48),
 C50(H50), C52(H52), C56(H56), C58(H58), C60(H60)
7.d X=CH2 refined with riding coordinates:
 C1(H1A,H1B), C1A(H1AA,H1AB)
7.e Idealised Me refined as rotating group:
 C3(H3A,H3B,H3C), C4(H4A,H4B,H4C), C3A(H3AA,H3AB,H3AC), C4A(H4AA,H4AB,H4AC)
;
_olex2_submission_special_instructions 'No special instructions were received'
_oxdiff_exptl_absorpt_empirical_details
;
Empirical correction (ABSPACK) includes:
- Absorption correction using spherical harmonics
- Frame scaling
;
_oxdiff_exptl_absorpt_empirical_full_max 1.961
_oxdiff_exptl_absorpt_empirical_full_min 0.680

loop_
_space_group_symop_operation_xyz
'x, y, z'
'-x, -y, -z'

loop_
_atom_site_label
_atom_site_type_symbol
_atom_site_fract_x
_atom_site_fract_y
_atom_site_fract_z
_atom_site_U_iso_or_equiv
_atom_site_adp_type
_atom_site_occupancy
_atom_site_site_symmetry_order
_atom_site_calc_flag
_atom_site_refinement_flags_posn
_atom_site_refinement_flags_adp
_atom_site_refinement_flags_occupancy
_atom_site_disorder_assembly
_atom_site_disorder_group
Rh1 Rh 0.68493(2) 0.69602(2) 0.25302(2) 0.03625(10) Uani 1 1 d . . . . .
P1 P 0.80208(7) 0.76903(7) 0.33001(4) 0.03149(19) Uani 1 1 d . . . . .
P2 P 0.76701(7) 0.80741(7) 0.18261(4) 0.03152(19) Uani 1 1 d . . . . .
C5 C 0.8775(3) 0.8867(3) 0.29887(18) 0.0347(7) Uani 1 1 d . . . . .
H5A H 0.841083 0.947856 0.311114 0.042 Uiso 1 1 calc R . . . .
H5B H 0.948662 0.896770 0.320558 0.042 Uiso 1 1 calc R . . . .
C6 C 0.8880(3) 0.8777(3) 0.22196(18) 0.0355(7) Uani 1 1 d . . . . .
H6A H 0.949328 0.840376 0.210762 0.043 Uiso 1 1 calc R . . . .
H6B H 0.900483 0.947740 0.203916 0.043 Uiso 1 1 calc R . . . .
C7 C 0.9038(3) 0.6878(3) 0.35731(18) 0.0370(8) Uani 1 1 d . . . . .
H7 H 0.955916 0.732424 0.387178 0.044 Uiso 1 1 calc R . . . .
C8 C 0.9638(4) 0.6485(4) 0.2972(2) 0.0531(11) Uani 1 1 d . . . . .
H8A H 0.913233 0.609451 0.264420 0.064 Uiso 1 1 calc R . . . .
H8B H 1.000444 0.708208 0.274291 0.064 Uiso 1 1 calc R . . . .
C9 C 1.0448(4) 0.5784(4) 0.3203(3) 0.0667(15) Uani 1 1 d . . . . .
H9A H 1.079890 0.551000 0.280427 0.080 Uiso 1 1 calc R . . . .
H9B H 1.099525 0.619597 0.349261 0.080 Uiso 1 1 calc R . . . .
C10 C 0.9937(4) 0.4889(4) 0.3591(3) 0.0606(12) Uani 1 1 d . . . . .
H10A H 0.941935 0.444907 0.329478 0.073 Uiso 1 1 calc R . . . .
H10B H 1.048204 0.445899 0.374040 0.073 Uiso 1 1 calc R . . . .
C11 C 0.9387(4) 0.5294(4) 0.4195(3) 0.0623(13) Uani 1 1 d . . . . .
H11A H 0.991461 0.569148 0.450522 0.075 Uiso 1 1 calc R . . . .
H11B H 0.903911 0.470345 0.443897 0.075 Uiso 1 1 calc R . . . .
C12 C 0.8557(4) 0.5992(4) 0.3985(3) 0.0585(12) Uani 1 1 d . . . . .
H12A H 0.798795 0.557416 0.371502 0.070 Uiso 1 1 calc R . . . .
H12B H 0.823865 0.627632 0.439269 0.070 Uiso 1 1 calc R . . . .
C13 C 0.7417(3) 0.8108(3) 0.40876(18) 0.0365(8) Uani 1 1 d . . . . .
H13 H 0.708396 0.746333 0.429215 0.044 Uiso 1 1 calc R . . . .
C14 C 0.8198(3) 0.8652(3) 0.46187(18) 0.0397(8) Uani 1 1 d . . . . .
H14A H 0.854401 0.930342 0.444123 0.048 Uiso 1 1 calc R . . . .
H14B H 0.875189 0.820236 0.471723 0.048 Uiso 1 1 calc R . . . .
C15 C 0.7624(4) 0.8897(4) 0.5271(2) 0.0464(9) Uani 1 1 d . . . . .
H15A H 0.735211 0.824108 0.547603 0.056 Uiso 1 1 calc R . . . .
H15B H 0.813243 0.929099 0.559595 0.056 Uiso 1 1 calc R . . . .
C16 C 0.6709(4) 0.9526(4) 0.5138(2) 0.0519(11) Uani 1 1 d . . . . .
H16A H 0.632739 0.962412 0.556152 0.062 Uiso 1 1 calc R . . . .
H16B H 0.698988 1.021849 0.498749 0.062 Uiso 1 1 calc R . . . .
C17 C 0.5945(4) 0.8987(4) 0.4602(2) 0.0522(11) Uani 1 1 d . . . . .
H17A H 0.538116 0.942894 0.451009 0.063 Uiso 1 1 calc R . . . .
H17B H 0.561027 0.832542 0.477122 0.063 Uiso 1 1 calc R . . . .
C18 C 0.6518(3) 0.8773(3) 0.3949(2) 0.0439(9) Uani 1 1 d . . . . .
H18A H 0.681204 0.943655 0.376218 0.053 Uiso 1 1 calc R . . . .
H18B H 0.601145 0.840550 0.361253 0.053 Uiso 1 1 calc R . . . .
C19 C 0.8078(3) 0.7436(3) 0.10398(17) 0.0339(7) Uani 1 1 d . . . . .
H19 H 0.741452 0.717040 0.078189 0.041 Uiso 1 1 calc R . . . .
C20 C 0.8653(4) 0.6493(3) 0.11779(19) 0.0425(9) Uani 1 1 d . . . . .
H20A H 0.822044 0.602341 0.147160 0.051 Uiso 1 1 calc R . . . .
H20B H 0.933498 0.672080 0.141453 0.051 Uiso 1 1 calc R . . . .
C21 C 0.8849(4) 0.5916(3) 0.0510(2) 0.0491(10) Uani 1 1 d . . . . .
H21A H 0.923582 0.531749 0.060266 0.059 Uiso 1 1 calc R . . . .
H21B H 0.816279 0.564779 0.029123 0.059 Uiso 1 1 calc R . . . .
C22 C 0.9484(4) 0.6622(3) 0.0036(2) 0.0474(10) Uani 1 1 d . . . . .
H22A H 0.955704 0.624218 -0.040020 0.057 Uiso 1 1 calc R . . . .
H22B H 1.020090 0.682590 0.023162 0.057 Uiso 1 1 calc R . . . .
C23 C 0.8948(4) 0.7590(3) -0.00835(19) 0.0443(9) Uani 1 1 d . . . . .
H23A H 0.827282 0.739086 -0.033494 0.053 Uiso 1 1 calc R . . . .
H23B H 0.940530 0.806090 -0.036275 0.053 Uiso 1 1 calc R . . . .
C24 C 0.8731(3) 0.8159(3) 0.05802(19) 0.0421(9) Uani 1 1 d . . . . .
H24A H 0.940953 0.842469 0.081009 0.050 Uiso 1 1 calc R . . . .
H24B H 0.834590 0.875778 0.048577 0.050 Uiso 1 1 calc R . . . .
C25 C 0.6877(3) 0.9080(3) 0.15346(19) 0.0406(8) Uani 1 1 d . . . . .
H25 H 0.731966 0.951298 0.121777 0.049 Uiso 1 1 calc R . . . .
C26 C 0.5908(5) 0.8598(5) 0.1147(3) 0.0785(19) Uani 1 1 d . . . . .
H26A H 0.548429 0.811752 0.143779 0.094 Uiso 1 1 calc R . . . .
H26B H 0.612711 0.818855 0.075306 0.094 Uiso 1 1 calc R . . . .
C27 C 0.5220(5) 0.9406(5) 0.0900(3) 0.0745(17) Uani 1 1 d . . . . .
H27A H 0.561250 0.983950 0.056838 0.089 Uiso 1 1 calc R . . . .
H27B H 0.457312 0.904989 0.067331 0.089 Uiso 1 1 calc R . . . .
C28 C 0.4921(4) 1.0081(4) 0.1479(3) 0.0625(13) Uani 1 1 d . . . . .
H28A H 0.447541 0.965757 0.179165 0.075 Uiso 1 1 calc R . . . .
H28B H 0.450502 1.061742 0.130834 0.075 Uiso 1 1 calc R . . . .
C29 C 0.5895(5) 1.0593(5) 0.1849(4) 0.0824(19) Uani 1 1 d . . . . .
H29A H 0.568418 1.102220 0.223528 0.099 Uiso 1 1 calc R . . . .
H29B H 0.631089 1.105573 0.154320 0.099 Uiso 1 1 calc R . . . .
C30 C 0.6584(4) 0.9797(4) 0.2106(3) 0.0626(14) Uani 1 1 d . . . . .
H30A H 0.723544 1.016137 0.232257 0.075 Uiso 1 1 calc R . . . .
H30B H 0.619705 0.938265 0.244978 0.075 Uiso 1 1 calc R . . . .
C1 C 0.5745(6) 0.6122(7) 0.3260(3) 0.0572(19) Uani 0.717(8) 1 d D . P A 1
H1A H 0.542553 0.674713 0.328334 0.069 Uiso 0.717(8) 1 calc R . P A 1
H1B H 0.603914 0.587227 0.365572 0.069 Uiso 0.717(8) 1 calc R . P A 1
C2 C 0.5781(7) 0.5602(7) 0.2677(5) 0.053(2) Uani 0.717(8) 1 d D . P A 1
C3 C 0.5340(8) 0.5949(8) 0.2046(6) 0.059(2) Uani 0.717(8) 1 d D . P A 1
H3A H 0.580567 0.653780 0.188704 0.088 Uiso 0.717(8) 1 calc GR . P A 1
H3B H 0.463806 0.616057 0.212791 0.088 Uiso 0.717(8) 1 calc GR . P A 1
H3C H 0.528245 0.538017 0.170366 0.088 Uiso 0.717(8) 1 calc GR . P A 1
C4 C 0.6295(8) 0.4612(6) 0.2602(6) 0.086(3) Uani 0.717(8) 1 d D . P A 1
H4A H 0.678244 0.466152 0.222592 0.129 Uiso 0.717(8) 1 calc GR . P A 1
H4B H 0.574908 0.402554 0.251388 0.129 Uiso 0.717(8) 1 calc GR . P A 1
H4C H 0.668566 0.450914 0.301896 0.129 Uiso 0.717(8) 1 calc GR . P A 1
C1A C 0.590(3) 0.585(2) 0.1797(10) 0.078(7) Uani 0.283(8) 1 d D . P A 2
H1AA H 0.653019 0.554593 0.172710 0.094 Uiso 0.283(8) 1 calc R . P A 2
H1AB H 0.555835 0.613988 0.143188 0.094 Uiso 0.283(8) 1 calc R . P A 2
C2A C 0.5483(15) 0.5869(17) 0.2401(14) 0.058(6) Uani 0.283(8) 1 d D . P A 2
C3A C 0.592(2) 0.545(2) 0.3001(16) 0.068(8) Uani 0.283(8) 1 d D . P A 2
H3AA H 0.642394 0.598530 0.323115 0.102 Uiso 0.283(8) 1 calc GR . P A 2
H3AB H 0.629277 0.485496 0.286863 0.102 Uiso 0.283(8) 1 calc GR . P A 2
H3AC H 0.535336 0.522973 0.330576 0.102 Uiso 0.283(8) 1 calc GR . P A 2
C4A C 0.4519(17) 0.6441(15) 0.2512(14) 0.086(3) Uani 0.283(8) 1 d D . P A 2
H4AA H 0.457327 0.679447 0.295860 0.129 Uiso 0.283(8) 1 calc GR . P A 2
H4AB H 0.387855 0.594458 0.248237 0.129 Uiso 0.283(8) 1 calc GR . P A 2
H4AC H 0.448360 0.695221 0.216550 0.129 Uiso 0.283(8) 1 calc GR . P A 2
F4 F 0.5796(2) 0.3939(3) 0.07149(18) 0.0831(11) Uani 1 1 d . . . . .
F5 F 0.4779(2) 0.3552(2) -0.01284(14) 0.0659(8) Uani 1 1 d . . . . .
F6 F 0.5079(3) 0.2371(2) 0.05236(19) 0.0866(12) Uani 1 1 d . . . . .
F19 F 0.2674(2) -0.0202(3) 0.02308(13) 0.0635(7) Uani 1 1 d . . . . .
F20 F 0.1017(2) -0.0356(2) 0.03566(14) 0.0592(7) Uani 1 1 d . . . . .
F21 F 0.1850(4) -0.1657(2) 0.05052(16) 0.0920(13) Uani 1 1 d . . . . .
C31 C 0.2722(2) 0.3121(2) 0.18129(16) 0.0270(6) Uani 1 1 d . . . . .
C32 C 0.2338(3) 0.4067(3) 0.17189(17) 0.0310(7) Uani 1 1 d . . . . .
H32 H 0.177847 0.425518 0.199088 0.037 Uiso 1 1 calc R . . . .
C33 C 0.2746(3) 0.4743(3) 0.12411(19) 0.0346(7) Uani 1 1 d . . . . .
C34 C 0.3564(3) 0.4509(3) 0.08371(18) 0.0357(8) Uani 1 1 d . . . . .
H34 H 0.383361 0.496568 0.050346 0.043 Uiso 1 1 calc R . . . .
C35 C 0.3980(3) 0.3584(3) 0.09352(18) 0.0332(7) Uani 1 1 d . . . . .
C36 C 0.3574(3) 0.2911(3) 0.14132(17) 0.0311(7) Uani 1 1 d . . . . .
H36 H 0.388143 0.228862 0.147182 0.037 Uiso 1 1 calc R . . . .
C37 C 0.2315(3) 0.5754(3) 0.1164(2) 0.0451(9) Uani 1 1 d D U . . .
C38 C 0.4904(3) 0.3346(3) 0.0523(2) 0.0452(9) Uani 1 1 d . . . . .
C39 C 0.3068(3) 0.2737(3) 0.30583(17) 0.0293(7) Uani 1 1 d . . . . .
C40 C 0.2860(3) 0.3571(3) 0.34829(18) 0.0329(7) Uani 1 1 d . . . . .
H40 H 0.222811 0.387806 0.341051 0.039 Uiso 1 1 calc R . . . .
C41 C 0.3545(3) 0.3966(3) 0.40069(19) 0.0381(8) Uani 1 1 d . . . . .
C42 C 0.4476(3) 0.3544(3) 0.4134(2) 0.0410(8) Uani 1 1 d . . . . .
H42 H 0.494097 0.380569 0.449570 0.049 Uiso 1 1 calc R . . . .
C43 C 0.4703(3) 0.2728(3) 0.37135(19) 0.0399(8) Uani 1 1 d . . . . .
C44 C 0.4022(3) 0.2337(3) 0.31876(18) 0.0340(7) Uani 1 1 d . . . . .
H44 H 0.420855 0.178076 0.290682 0.041 Uiso 1 1 calc R . . . .
C45 C 0.3311(3) 0.4878(3) 0.4440(2) 0.0506(10) Uani 1 1 d D U . . .
C46 C 0.5725(3) 0.2275(4) 0.3819(2) 0.0534(10) Uani 1 1 d D U . . .
C47 C 0.1047(3) 0.2396(2) 0.25700(17) 0.0299(7) Uani 1 1 d . . . . .
C48 C 0.0303(3) 0.2573(3) 0.20766(18) 0.0346(7) Uani 1 1 d . . . . .
H48 H 0.053738 0.273326 0.163754 0.042 Uiso 1 1 calc R . . . .
C49 C -0.0778(3) 0.2522(3) 0.2207(2) 0.0414(8) Uani 1 1 d . . . . .
C50 C -0.1152(3) 0.2258(3) 0.2833(2) 0.0421(9) Uani 1 1 d . . . . .
H50 H -0.188528 0.221234 0.292157 0.050 Uiso 1 1 calc R . . . .
C51 C -0.0435(3) 0.2061(3) 0.33274(19) 0.0365(8) Uani 1 1 d . . . . .
C52 C 0.0646(3) 0.2136(3) 0.31998(18) 0.0319(7) Uani 1 1 d . . . . .
H52 H 0.112185 0.200628 0.355130 0.038 Uiso 1 1 calc R . . . .
C53 C -0.1514(3) 0.2758(5) 0.1654(3) 0.0683(13) Uani 1 1 d D U . . .
C54 C -0.0797(3) 0.1799(3) 0.4018(2) 0.0514(10) Uani 1 1 d D U . . .
C55 C 0.2328(3) 0.1121(3) 0.21892(17) 0.0298(7) Uani 1 1 d . . . . .
C56 C 0.2139(3) 0.0739(3) 0.15241(18) 0.0315(7) Uani 1 1 d . . . . .
H56 H 0.205602 0.121411 0.118162 0.038 Uiso 1 1 calc R . . . .
C57 C 0.2069(3) -0.0313(3) 0.13474(19) 0.0363(8) Uani 1 1 d . . . . .
C58 C 0.2189(3) -0.1029(3) 0.1827(2) 0.0422(9) Uani 1 1 d . . . . .
H58 H 0.214572 -0.174616 0.170472 0.051 Uiso 1 1 calc R . . . .
C59 C 0.2373(3) -0.0678(3) 0.2489(2) 0.0422(9) Uani 1 1 d . . . . .
C60 C 0.2437(3) 0.0380(3) 0.26663(19) 0.0365(8) Uani 1 1 d . . . . .
H60 H 0.255791 0.060084 0.312591 0.044 Uiso 1 1 calc R . . . .
C61 C 0.1910(4) -0.0644(3) 0.0617(2) 0.0462(9) Uani 1 1 d . . . . .
C62 C 0.2524(5) -0.1412(3) 0.3027(2) 0.0641(13) Uani 1 1 d D U . . .
B1 B 0.2296(3) 0.2345(3) 0.24066(19) 0.0283(7) Uani 1 1 d . . . . .
F1 F 0.2825(8) 0.6485(4) 0.1545(5) 0.119(4) Uani 0.726(14) 1 d D U P B 1
F2 F 0.1316(5) 0.5719(6) 0.1309(6) 0.110(4) Uani 0.726(14) 1 d D U P B 1
F3 F 0.2355(7) 0.6082(4) 0.0549(2) 0.084(3) Uani 0.726(14) 1 d D U P B 1
F7 F 0.3895(4) 0.5743(2) 0.4296(2) 0.0858(15) Uani 0.929(6) 1 d D U P C 1
F8 F 0.2302(3) 0.5015(3) 0.4436(2) 0.0780(13) Uani 0.929(6) 1 d D U P C 1
F9 F 0.3553(3) 0.4761(3) 0.50981(14) 0.0651(10) Uani 0.929(6) 1 d D U P C 1
F10 F 0.6336(15) 0.2767(19) 0.4287(11) 0.143(8) Uani 0.46(3) 1 d D U P D 1
F11 F 0.6317(13) 0.2295(16) 0.3291(6) 0.080(4) Uani 0.46(3) 1 d D U P D 1
F12 F 0.5585(14) 0.1290(9) 0.3945(11) 0.106(6) Uani 0.46(3) 1 d D U P D 1
F13 F -0.2468(11) 0.290(2) 0.1863(13) 0.090(5) Uani 0.57(6) 1 d D U P E 1
F14 F -0.1159(15) 0.353(2) 0.1288(15) 0.115(6) Uani 0.57(6) 1 d D U P E 1
F15 F -0.1659(18) 0.1900(19) 0.1220(12) 0.111(5) Uani 0.57(6) 1 d D U P E 1
F16 F -0.101(3) 0.2643(10) 0.4361(15) 0.091(8) Uani 0.33(3) 1 d D U P F 1
F17 F -0.024(3) 0.120(3) 0.4366(18) 0.069(7) Uani 0.33(3) 1 d D U P F 1
F18 F -0.1791(11) 0.1289(12) 0.3960(13) 0.049(4) Uani 0.33(3) 1 d D U P F 1
F22 F 0.333(3) -0.195(3) 0.2849(15) 0.096(11) Uani 0.113(9) 1 d D U P G 1
F23 F 0.278(4) -0.103(2) 0.3627(10) 0.093(11) Uani 0.113(9) 1 d D U P G 1
F24 F 0.165(2) -0.204(3) 0.306(2) 0.116(13) Uani 0.113(9) 1 d D U P G 1
F1A F 0.2970(12) 0.6488(10) 0.0937(13) 0.097(8) Uani 0.274(14) 1 d D U P B 2
F2A F 0.2013(18) 0.6182(10) 0.1726(6) 0.076(6) Uani 0.274(14) 1 d D U P B 2
F3A F 0.1472(16) 0.5691(12) 0.0799(13) 0.112(9) Uani 0.274(14) 1 d D U P B 2
F7A F 0.409(3) 0.541(3) 0.480(2) 0.090(13) Uani 0.071(6) 1 d D U P C 2
F8A F 0.297(4) 0.557(2) 0.4021(15) 0.073(10) Uani 0.071(6) 1 d D U P C 2
F9A F 0.254(3) 0.466(4) 0.486(2) 0.104(13) Uani 0.071(6) 1 d D U P C 2
F10A F 0.6083(9) 0.2357(13) 0.4438(4) 0.082(3) Uani 0.54(3) 1 d D U P D 2
F11A F 0.6451(13) 0.2696(17) 0.3439(9) 0.121(6) Uani 0.54(3) 1 d D U P D 2
F12A F 0.5643(14) 0.1280(8) 0.3682(9) 0.107(5) Uani 0.54(3) 1 d D U P D 2
F13A F -0.2507(11) 0.269(2) 0.1854(15) 0.063(5) Uani 0.43(6) 1 d D U P E 2
F14A F -0.128(2) 0.3768(13) 0.1519(19) 0.102(6) Uani 0.43(6) 1 d D U P E 2
F15A F -0.149(2) 0.221(3) 0.1077(10) 0.108(6) Uani 0.43(6) 1 d D U P E 2
F16A F -0.0459(14) 0.2556(6) 0.4492(4) 0.083(3) Uani 0.67(3) 1 d D U P F 2
F17A F -0.0328(13) 0.1000(8) 0.4243(7) 0.054(2) Uani 0.67(3) 1 d D U P F 2
F18A F -0.1818(6) 0.1535(16) 0.4069(10) 0.105(4) Uani 0.67(3) 1 d D U P F 2
F22A F 0.2420(6) -0.2391(2) 0.28235(19) 0.093(2) Uani 0.887(9) 1 d D U P G 2
F23A F 0.3456(5) -0.1209(4) 0.3338(3) 0.104(2) Uani 0.887(9) 1 d D U P G 2
F24A F 0.1829(5) -0.1351(4) 0.3530(2) 0.103(2) Uani 0.887(9) 1 d D U P G 2

loop_
_atom_site_aniso_label
_atom_site_aniso_U_11
_atom_site_aniso_U_22
_atom_site_aniso_U_33
_atom_site_aniso_U_23
_atom_site_aniso_U_13
_atom_site_aniso_U_12
Rh1 0.03597(16) 0.03908(16) 0.03181(15) -0.00294(11) 0.00506(11) -0.00281(11)
P1 0.0350(4) 0.0327(4) 0.0276(4) -0.0003(3) 0.0052(3) 0.0076(3)
P2 0.0319(4) 0.0359(5) 0.0279(4) -0.0012(3) 0.0032(3) 0.0097(3)
C5 0.0383(18) 0.0332(18) 0.0324(18) -0.0022(14) 0.0022(14) 0.0049(14)
C6 0.0355(18) 0.0375(19) 0.0331(18) 0.0025(14) 0.0046(14) 0.0019(15)
C7 0.0412(19) 0.041(2) 0.0306(18) -0.0009(15) 0.0029(15) 0.0119(16)
C8 0.067(3) 0.059(3) 0.041(2) 0.0049(19) 0.017(2) 0.035(2)
C9 0.071(3) 0.075(3) 0.064(3) 0.014(3) 0.023(3) 0.046(3)
C10 0.071(3) 0.044(2) 0.071(3) 0.001(2) -0.001(2) 0.028(2)
C11 0.072(3) 0.056(3) 0.065(3) 0.022(2) 0.012(2) 0.028(2)
C12 0.061(3) 0.056(3) 0.065(3) 0.020(2) 0.020(2) 0.026(2)
C13 0.0403(19) 0.0397(19) 0.0307(18) 0.0007(14) 0.0073(15) 0.0097(15)
C14 0.043(2) 0.045(2) 0.0321(18) -0.0037(15) 0.0027(15) 0.0122(16)
C15 0.057(2) 0.053(2) 0.0313(19) -0.0039(17) 0.0056(17) 0.017(2)
C16 0.065(3) 0.059(3) 0.036(2) -0.0025(18) 0.0124(19) 0.027(2)
C17 0.050(2) 0.070(3) 0.042(2) 0.002(2) 0.0135(18) 0.026(2)
C18 0.043(2) 0.056(2) 0.036(2) -0.0009(17) 0.0059(16) 0.0188(18)
C19 0.0383(18) 0.0392(19) 0.0261(16) -0.0015(14) 0.0033(14) 0.0139(15)
C20 0.056(2) 0.041(2) 0.0339(19) 0.0013(16) 0.0056(17) 0.0204(18)
C21 0.067(3) 0.044(2) 0.041(2) -0.0041(17) 0.0070(19) 0.028(2)
C22 0.055(2) 0.054(2) 0.036(2) -0.0068(17) 0.0054(17) 0.025(2)
C23 0.053(2) 0.052(2) 0.0312(19) 0.0005(16) 0.0091(17) 0.0190(19)
C24 0.052(2) 0.043(2) 0.0342(19) 0.0019(16) 0.0113(16) 0.0161(17)
C25 0.044(2) 0.047(2) 0.0350(19) 0.0011(16) 0.0041(16) 0.0201(17)
C26 0.080(4) 0.071(3) 0.089(4) -0.031(3) -0.044(3) 0.047(3)
C27 0.072(3) 0.091(4) 0.069(3) -0.018(3) -0.021(3) 0.055(3)
C28 0.049(3) 0.073(3) 0.073(3) 0.008(3) 0.008(2) 0.033(2)
C29 0.082(4) 0.070(4) 0.101(5) -0.032(3) -0.016(3) 0.047(3)
C30 0.064(3) 0.070(3) 0.059(3) -0.024(2) -0.010(2) 0.038(3)
C1 0.050(4) 0.064(5) 0.053(4) 0.010(3) 0.010(3) -0.020(3)
C2 0.052(5) 0.044(6) 0.058(7) 0.009(4) -0.007(5) -0.022(4)
C3 0.049(5) 0.065(5) 0.057(6) -0.007(5) -0.009(5) -0.014(4)
C4 0.091(6) 0.044(4) 0.117(7) 0.001(4) -0.005(5) -0.015(4)
C1A 0.092(18) 0.071(14) 0.061(14) -0.021(11) -0.019(13) -0.023(13)
C2A 0.049(14) 0.057(14) 0.062(19) 0.008(14) -0.011(13) -0.022(10)
C3A 0.078(16) 0.039(11) 0.09(2) 0.025(15) 0.026(16) 0.015(9)
C4A 0.091(6) 0.044(4) 0.117(7) 0.001(4) -0.005(5) -0.015(4)
F4 0.0374(14) 0.119(3) 0.087(2) -0.036(2) 0.0226(14) -0.0046(15)
F5 0.0789(19) 0.0715(18) 0.0470(15) -0.0029(13) 0.0290(13) 0.0058(15)
F6 0.105(3) 0.0593(18) 0.106(3) 0.0211(17) 0.074(2) 0.0383(17)
F19 0.0608(16) 0.089(2) 0.0397(13) -0.0139(13) 0.0083(12) 0.0097(15)
F20 0.0540(15) 0.0694(17) 0.0524(15) -0.0014(13) -0.0131(12) 0.0029(13)
F21 0.182(4) 0.0356(14) 0.0588(18) -0.0191(13) -0.033(2) 0.0260(19)
C31 0.0265(15) 0.0259(15) 0.0286(16) -0.0038(12) 0.0015(12) 0.0048(12)
C32 0.0312(16) 0.0283(16) 0.0343(17) -0.0055(13) 0.0041(13) 0.0085(13)
C33 0.0380(18) 0.0285(17) 0.0379(19) -0.0017(14) -0.0007(15) 0.0082(14)
C34 0.0402(19) 0.0308(18) 0.0354(18) 0.0028(14) 0.0050(15) 0.0002(14)
C35 0.0314(17) 0.0338(18) 0.0341(18) -0.0041(14) 0.0068(14) 0.0039(14)
C36 0.0303(16) 0.0296(17) 0.0342(17) -0.0006(13) 0.0043(13) 0.0065(13)
C37 0.060(2) 0.0300(18) 0.048(2) 0.0021(15) 0.0005(18) 0.0145(17)
C38 0.046(2) 0.040(2) 0.049(2) 0.0006(17) 0.0200(18) 0.0036(17)
C39 0.0290(16) 0.0305(16) 0.0286(16) 0.0020(13) 0.0059(13) 0.0038(13)
C40 0.0291(16) 0.0340(18) 0.0360(18) -0.0030(14) 0.0050(14) 0.0062(14)
C41 0.0363(19) 0.0390(19) 0.0377(19) -0.0062(15) 0.0043(15) 0.0009(15)
C42 0.0330(18) 0.051(2) 0.037(2) -0.0047(17) 0.0000(15) 0.0005(16)
C43 0.0306(18) 0.052(2) 0.038(2) 0.0009(17) 0.0045(15) 0.0103(16)
C44 0.0307(17) 0.0402(19) 0.0328(18) -0.0005(14) 0.0062(14) 0.0108(14)
C45 0.045(2) 0.052(2) 0.053(2) -0.0187(19) 0.0020(18) 0.0037(18)
C46 0.036(2) 0.081(3) 0.046(2) -0.003(2) -0.0008(16) 0.020(2)
C47 0.0315(17) 0.0243(15) 0.0336(17) -0.0051(13) 0.0053(13) 0.0041(13)
C48 0.0300(17) 0.0394(19) 0.0344(18) -0.0024(14) 0.0054(14) 0.0039(14)
C49 0.0275(17) 0.049(2) 0.047(2) 0.0010(17) 0.0026(15) 0.0028(15)
C50 0.0280(17) 0.046(2) 0.053(2) -0.0006(17) 0.0134(16) 0.0052(15)
C51 0.0352(18) 0.0322(18) 0.043(2) 0.0003(15) 0.0118(15) 0.0048(14)
C52 0.0316(17) 0.0283(16) 0.0362(18) -0.0008(13) 0.0053(14) 0.0053(13)
C53 0.032(2) 0.116(4) 0.060(3) 0.018(3) 0.004(2) 0.014(2)
C54 0.048(2) 0.055(2) 0.052(2) 0.0086(18) 0.0195(19) 0.0045(18)
C55 0.0262(15) 0.0282(16) 0.0355(17) -0.0020(13) 0.0082(13) 0.0048(12)
C56 0.0296(16) 0.0283(16) 0.0369(18) 0.0000(13) 0.0018(13) 0.0046(13)
C57 0.0354(18) 0.0337(18) 0.0397(19) -0.0045(15) 0.0024(15) 0.0055(14)
C58 0.052(2) 0.0255(17) 0.048(2) -0.0031(15) 0.0052(18) 0.0028(16)
C59 0.054(2) 0.0324(19) 0.042(2) 0.0040(16) 0.0095(17) 0.0085(16)
C60 0.044(2) 0.0331(18) 0.0331(18) 0.0000(14) 0.0083(15) 0.0056(15)
C61 0.059(3) 0.034(2) 0.044(2) -0.0067(16) -0.0059(19) 0.0041(18)
C62 0.113(4) 0.034(2) 0.047(2) 0.0030(18) 0.004(2) 0.012(2)
B1 0.0269(17) 0.0278(18) 0.0312(18) -0.0010(14) 0.0061(14) 0.0073(14)
F1 0.154(7) 0.046(3) 0.159(8) -0.051(4) -0.090(7) 0.052(4)
F2 0.073(3) 0.093(5) 0.184(9) 0.075(6) 0.051(4) 0.056(3)
F3 0.152(7) 0.052(3) 0.059(3) 0.019(2) 0.013(3) 0.051(4)
F7 0.129(4) 0.0409(16) 0.083(3) -0.0179(16) 0.049(3) -0.0090(18)
F8 0.0592(18) 0.094(3) 0.081(3) -0.055(2) -0.0089(16) 0.0308(18)
F9 0.073(2) 0.076(2) 0.0433(15) -0.0219(14) 0.0054(13) 0.0036(16)
F10 0.080(9) 0.194(14) 0.156(11) -0.116(11) -0.076(9) 0.078(8)
F11 0.047(5) 0.141(11) 0.065(5) 0.030(5) 0.021(4) 0.054(6)
F12 0.059(7) 0.106(6) 0.168(14) 0.084(8) 0.036(8) 0.042(5)
F13 0.039(5) 0.149(14) 0.089(10) 0.039(8) 0.006(6) 0.035(6)
F14 0.044(5) 0.206(10) 0.103(11) 0.095(9) -0.002(6) 0.014(7)
F15 0.080(7) 0.201(10) 0.051(7) -0.034(8) -0.022(6) 0.028(8)
F16 0.150(18) 0.059(6) 0.059(10) -0.008(5) 0.064(11) -0.009(7)
F17 0.048(7) 0.128(17) 0.034(8) 0.016(10) 0.002(5) 0.009(11)
F18 0.040(5) 0.047(7) 0.061(8) 0.026(4) 0.025(5) 0.003(4)
F22 0.153(19) 0.09(2) 0.061(15) 0.043(14) 0.018(16) 0.065(17)
F23 0.19(3) 0.048(14) 0.044(10) 0.011(9) -0.009(14) 0.014(17)
F24 0.137(13) 0.07(2) 0.14(3) 0.05(2) -0.011(18) -0.019(13)
F1A 0.094(9) 0.047(7) 0.16(2) 0.047(11) 0.059(11) 0.022(6)
F2A 0.131(15) 0.048(7) 0.059(6) 0.000(5) 0.024(7) 0.052(9)
F3A 0.128(12) 0.049(8) 0.161(17) -0.042(11) -0.091(13) 0.047(9)
F7A 0.091(19) 0.07(2) 0.10(3) -0.04(2) -0.031(17) 0.004(15)
F8A 0.10(3) 0.043(16) 0.071(16) -0.032(10) -0.014(14) 0.029(16)
F9A 0.10(2) 0.11(3) 0.11(3) -0.01(2) 0.053(18) 0.014(19)
F10A 0.048(4) 0.164(9) 0.045(3) 0.009(4) -0.004(3) 0.051(5)
F11A 0.054(6) 0.182(14) 0.143(11) 0.073(10) 0.055(8) 0.053(7)
F12A 0.090(9) 0.093(5) 0.144(11) -0.028(6) -0.057(8) 0.057(5)
F13A 0.027(5) 0.088(8) 0.073(10) -0.004(7) -0.005(5) 0.003(5)
F14A 0.064(8) 0.136(7) 0.114(15) 0.079(8) -0.005(8) 0.015(6)
F15A 0.081(10) 0.212(14) 0.041(6) 0.001(8) -0.008(5) 0.066(11)
F16A 0.139(8) 0.067(3) 0.046(3) -0.001(2) 0.036(4) 0.016(4)
F17A 0.055(4) 0.058(3) 0.049(6) 0.016(3) 0.007(3) 0.003(3)
F18A 0.042(3) 0.192(12) 0.091(7) 0.069(8) 0.034(3) 0.033(4)
F22A 0.193(6) 0.0275(16) 0.061(2) 0.0083(14) 0.007(3) 0.018(2)
F23A 0.146(4) 0.075(3) 0.093(4) 0.034(3) -0.039(3) 0.020(3)
F24A 0.176(5) 0.077(3) 0.063(3) 0.030(2) 0.047(3) 0.031(3)

loop_
_atom_type_symbol
_atom_type_description
_atom_type_scat_dispersion_real
_atom_type_scat_dispersion_imag
_atom_type_scat_source
C C 0.0181 0.0091 'International Tables Vol C Tables 4.2.6.8 and 6.1.1.4'
H H 0.0000 0.0000 'International Tables Vol C Tables 4.2.6.8 and 6.1.1.4'
B B 0.0090 0.0039 'International Tables Vol C Tables 4.2.6.8 and 6.1.1.4'
F F 0.0727 0.0534 'International Tables Vol C Tables 4.2.6.8 and 6.1.1.4'
P P 0.2955 0.4335 'International Tables Vol C Tables 4.2.6.8 and 6.1.1.4'
Rh Rh 0.0927 3.6045 'International Tables Vol C Tables 4.2.6.8 and 6.1.1.4'

loop_
_geom_angle_atom_site_label_1
_geom_angle_atom_site_label_2
_geom_angle_atom_site_label_3
_geom_angle
P1 Rh1 P2 85.28(3)
P1 Rh1 C1 96.49(18)
P1 Rh1 C3 160.4(3)
P1 Rh1 C1A 164.6(8)
P1 Rh1 C3A 107.8(8)
P2 Rh1 C1 166.2(2)
P2 Rh1 C3 113.8(3)
P2 Rh1 C1A 100.9(6)
P2 Rh1 C3A 163.7(8)
C1 Rh1 C3 63.9(3)
C2 Rh1 P1 124.4(3)
C2 Rh1 P2 149.2(3)
C2 Rh1 C1 34.8(3)
C2 Rh1 C3 37.8(3)
H3A Rh1 P1 171.8
H3A Rh1 P2 91.1
H3A Rh1 C1 85.3
H3A Rh1 C2 60.5
H3A Rh1 C3 22.9
C1A Rh1 C3A 64.0(9)
C2A Rh1 P1 142.7(7)
C2A Rh1 P2 131.8(7)
C2A Rh1 C1A 35.0(6)
C2A Rh1 C3A 37.0(6)
H3AA Rh1 P1 84.8
H3AA Rh1 P2 168.1
H3AA Rh1 C1A 87.1
H3AA Rh1 C2A 58.8
H3AA Rh1 C3A 23.2
C5 P1 Rh1 111.35(12)
C5 P1 C7 104.81(18)
C7 P1 Rh1 115.88(13)
C13 P1 Rh1 113.48(13)
C13 P1 C5 105.65(17)
C13 P1 C7 104.76(17)
C6 P2 Rh1 111.41(12)
C6 P2 C19 106.43(17)
C6 P2 C25 105.89(18)
C19 P2 Rh1 113.07(12)
C25 P2 Rh1 115.06(14)
C25 P2 C19 104.25(17)
P1 C5 H5A 109.5
P1 C5 H5B 109.5
H5A C5 H5B 108.1
C6 C5 P1 110.7(2)
C6 C5 H5A 109.5
C6 C5 H5B 109.5
P2 C6 H6A 109.6
P2 C6 H6B 109.6
C5 C6 P2 110.4(2)
C5 C6 H6A 109.6
C5 C6 H6B 109.6
H6A C6 H6B 108.1
P1 C7 H7 107.5
C8 C7 P1 111.4(3)
C8 C7 H7 107.5
C12 C7 P1 111.1(3)
C12 C7 H7 107.5
C12 C7 C8 111.5(4)
C7 C8 H8A 109.5
C7 C8 H8B 109.5
H8A C8 H8B 108.1
C9 C8 C7 110.7(4)
C9 C8 H8A 109.5
C9 C8 H8B 109.5
C8 C9 H9A 109.3
C8 C9 H9B 109.3
H9A C9 H9B 107.9
C10 C9 C8 111.7(4)
C10 C9 H9A 109.3
C10 C9 H9B 109.3
C9 C10 H10A 109.7
C9 C10 H10B 109.7
H10A C10 H10B 108.2
C11 C10 C9 109.9(4)
C11 C10 H10A 109.7
C11 C10 H10B 109.7
C10 C11 H11A 109.4
C10 C11 H11B 109.4
C10 C11 C12 111.2(4)
H11A C11 H11B 108.0
C12 C11 H11A 109.4
C12 C11 H11B 109.4
C7 C12 C11 111.6(4)
C7 C12 H12A 109.3
C7 C12 H12B 109.3
C11 C12 H12A 109.3
C11 C12 H12B 109.3
H12A C12 H12B 108.0
P1 C13 H13 106.4
C14 C13 P1 114.9(3)
C14 C13 H13 106.4
C14 C13 C18 110.5(3)
C18 C13 P1 111.6(3)
C18 C13 H13 106.4
C13 C14 H14A 109.5
C13 C14 H14B 109.5
C13 C14 C15 110.6(3)
H14A C14 H14B 108.1
C15 C14 H14A 109.5
C15 C14 H14B 109.5
C14 C15 H15A 109.3
C14 C15 H15B 109.3
H15A C15 H15B 108.0
C16 C15 C14 111.6(3)
C16 C15 H15A 109.3
C16 C15 H15B 109.3
C15 C16 H16A 109.4
C15 C16 H16B 109.4
H16A C16 H16B 108.0
C17 C16 C15 111.3(4)
C17 C16 H16A 109.4
C17 C16 H16B 109.4
C16 C17 H17A 109.4
C16 C17 H17B 109.4
C16 C17 C18 111.0(4)
H17A C17 H17B 108.0
C18 C17 H17A 109.4
C18 C17 H17B 109.4
C13 C18 H18A 109.6
C13 C18 H18B 109.6
C17 C18 C13 110.1(3)
C17 C18 H18A 109.6
C17 C18 H18B 109.6
H18A C18 H18B 108.2
P2 C19 H19 106.6
C20 C19 P2 112.0(2)
C20 C19 H19 106.6
C24 C19 P2 114.3(3)
C24 C19 H19 106.6
C24 C19 C20 110.1(3)
C19 C20 H20A 109.7
C19 C20 H20B 109.7
C19 C20 C21 109.8(3)
H20A C20 H20B 108.2
C21 C20 H20A 109.7
C21 C20 H20B 109.7
C20 C21 H21A 109.4
C20 C21 H21B 109.4
H21A C21 H21B 108.0
C22 C21 C20 111.3(4)
C22 C21 H21A 109.4
C22 C21 H21B 109.4
C21 C22 H22A 109.4
C21 C22 H22B 109.4
C21 C22 C23 111.0(3)
H22A C22 H22B 108.0
C23 C22 H22A 109.4
C23 C22 H22B 109.4
C22 C23 H23A 109.3
C22 C23 H23B 109.3
C22 C23 C24 111.7(3)
H23A C23 H23B 107.9
C24 C23 H23A 109.3
C24 C23 H23B 109.3
C19 C24 C23 110.7(3)
C19 C24 H24A 109.5
C19 C24 H24B 109.5
C23 C24 H24A 109.5
C23 C24 H24B 109.5
H24A C24 H24B 108.1
P2 C25 H25 107.4
C26 C25 P2 110.8(3)
C26 C25 H25 107.4
C26 C25 C30 110.9(4)
C30 C25 P2 112.7(3)
C30 C25 H25 107.4
C25 C26 H26A 109.1
C25 C26 H26B 109.1
C25 C26 C27 112.6(5)
H26A C26 H26B 107.8
C27 C26 H26A 109.1
C27 C26 H26B 109.1
C26 C27 H27A 109.5
C26 C27 H27B 109.5
H27A C27 H27B 108.1
C28 C27 C26 110.7(5)
C28 C27 H27A 109.5
C28 C27 H27B 109.5
C27 C28 H28A 109.6
C27 C28 H28B 109.6
C27 C28 C29 110.2(4)
H28A C28 H28B 108.1
C29 C28 H28A 109.6
C29 C28 H28B 109.6
C28 C29 H29A 109.3
C28 C29 H29B 109.3
C28 C29 C30 111.8(5)
H29A C29 H29B 107.9
C30 C29 H29A 109.3
C30 C29 H29B 109.3
C25 C30 C29 111.1(4)
C25 C30 H30A 109.4
C25 C30 H30B 109.4
C29 C30 H30A 109.4
C29 C30 H30B 109.4
H30A C30 H30B 108.0
Rh1 C1 H1A 84.7
Rh1 C1 H1B 118.5
H1A C1 H1B 120.0
C2 C1 Rh1 67.4(4)
C2 C1 H1A 120.0
C2 C1 H1B 120.0
C1 C2 Rh1 77.8(5)
C1 C2 C3 122.6(10)
C1 C2 C4 122.7(11)
C3 C2 Rh1 79.7(6)
C3 C2 C4 114.7(8)
C4 C2 Rh1 113.1(6)
Rh1 C3 H3A 47.3
Rh1 C3 H3B 119.4
Rh1 C3 H3C 130.4
C2 C3 Rh1 62.6(5)
C2 C3 H3A 109.5
C2 C3 H3B 109.5
C2 C3 H3C 109.5
H3A C3 H3B 109.5
H3A C3 H3C 109.5
H3B C3 H3C 109.5
C2 C4 H4A 109.5
C2 C4 H4B 109.5
C2 C4 H4C 109.5
H4A C4 H4B 109.5
H4A C4 H4C 109.5
H4B C4 H4C 109.5
Rh1 C1A H1AA 86.1
Rh1 C1A H1AB 117.0
H1AA C1A H1AB 120.0
C2A C1A Rh1 67.3(11)
C2A C1A H1AA 120.0
C2A C1A H1AB 120.0
C1A C2A Rh1 77.7(12)
C1A C2A C3A 125(2)
C1A C2A C4A 119(3)
C3A C2A Rh1 82.1(15)
C3A C2A C4A 116(2)
C4A C2A Rh1 108.0(14)
Rh1 C3A H3AA 52.2
Rh1 C3A H3AB 107.8
Rh1 C3A H3AC 142.5
C2A C3A Rh1 60.9(13)
C2A C3A H3AA 109.5
C2A C3A H3AB 109.5
C2A C3A H3AC 109.5
H3AA C3A H3AB 109.5
H3AA C3A H3AC 109.5
H3AB C3A H3AC 109.5
C2A C4A H4AA 109.5
C2A C4A H4AB 109.5
C2A C4A H4AC 109.5
H4AA C4A H4AB 109.5
H4AA C4A H4AC 109.5
H4AB C4A H4AC 109.5
C32 C31 C36 115.9(3)
C32 C31 B1 122.6(3)
C36 C31 B1 121.2(3)
C31 C32 H32 118.9
C33 C32 C31 122.1(3)
C33 C32 H32 118.9
C32 C33 C37 120.1(3)
C34 C33 C32 121.2(3)
C34 C33 C37 118.7(3)
C33 C34 H34 121.2
C33 C34 C35 117.7(3)
C35 C34 H34 121.2
C34 C35 C38 118.2(3)
C36 C35 C34 121.1(3)
C36 C35 C38 120.7(3)
C31 C36 H36 119.0
C35 C36 C31 121.9(3)
C35 C36 H36 119.0
F1 C37 C33 111.7(4)
F1 C37 F2 107.5(6)
F1 C37 F3 106.2(6)
F2 C37 C33 113.2(4)
F2 C37 F3 103.8(5)
F3 C37 C33 114.0(4)
F1A C37 C33 115.3(7)
F1A C37 F2A 102.1(10)
F2A C37 C33 114.7(6)
F3A C37 C33 114.0(7)
F3A C37 F1A 107.3(12)
F3A C37 F2A 101.8(11)
F4 C38 F5 103.7(3)
F4 C38 C35 112.3(3)
F5 C38 C35 112.3(4)
F6 C38 F4 108.6(4)
F6 C38 F5 105.4(4)
F6 C38 C35 113.8(3)
C40 C39 C44 115.7(3)
C40 C39 B1 121.3(3)
C44 C39 B1 122.7(3)
C39 C40 H40 118.9
C41 C40 C39 122.2(3)
C41 C40 H40 118.9
C40 C41 C45 120.8(3)
C42 C41 C40 121.1(3)
C42 C41 C45 118.1(3)
C41 C42 H42 121.2
C43 C42 C41 117.5(4)
C43 C42 H42 121.2
C42 C43 C44 121.4(3)
C42 C43 C46 119.2(4)
C44 C43 C46 119.4(4)
C39 C44 H44 119.0
C43 C44 C39 122.0(3)
C43 C44 H44 119.0
F7 C45 C41 112.7(4)
F7 C45 F9 103.6(4)
F8 C45 C41 113.4(3)
F8 C45 F7 110.4(4)
F8 C45 F9 104.4(4)
F9 C45 C41 111.6(4)
F7A C45 C41 119(2)
F7A C45 F8A 105.1(19)
F8A C45 C41 106.5(15)
F9A C45 C41 114(3)
F9A C45 F7A 106(2)
F9A C45 F8A 106(2)
F10 C46 C43 113.5(8)
F10 C46 F11 103.7(12)
F10 C46 F12 109.0(11)
F11 C46 C43 113.8(8)
F11 C46 F12 102.9(10)
F12 C46 C43 112.9(9)
F10A C46 C43 114.2(6)
F10A C46 F12A 102.9(8)
F11A C46 C43 111.0(9)
F11A C46 F10A 108.2(10)
F11A C46 F12A 106.9(10)
F12A C46 C43 113.1(8)
C48 C47 C52 116.0(3)
C48 C47 B1 122.7(3)
C52 C47 B1 120.9(3)
C47 C48 H48 118.9
C47 C48 C49 122.2(3)
C49 C48 H48 118.9
C48 C49 C53 118.5(4)
C50 C49 C48 120.5(4)
C50 C49 C53 121.0(4)
C49 C50 H50 120.7
C51 C50 C49 118.5(3)
C51 C50 H50 120.7
C50 C51 C52 120.8(3)
C50 C51 C54 120.5(3)
C52 C51 C54 118.6(4)
C47 C52 H52 119.0
C51 C52 C47 122.0(3)
C51 C52 H52 119.0
F13 C53 C49 113.6(13)
F13 C53 F15 105.5(13)
F14 C53 C49 115.0(10)
F14 C53 F13 109.0(13)
F14 C53 F15 105.9(10)
F15 C53 C49 107.1(10)
F13A C53 C49 111.7(16)
F13A C53 F14A 103.7(14)
F14A C53 C49 107.7(13)
F15A C53 C49 116.9(12)
F15A C53 F13A 108.5(15)
F15A C53 F14A 107.4(12)
F16 C54 C51 110.4(10)
F16 C54 F18 99.2(17)
F17 C54 C51 117.8(18)
F17 C54 F16 113.6(16)
F17 C54 F18 106(2)
F18 C54 C51 108.1(11)
F16A C54 C51 112.5(5)
F17A C54 C51 110.8(8)
F17A C54 F16A 101.1(8)
F18A C54 C51 115.3(8)
F18A C54 F16A 109.9(8)
F18A C54 F17A 106.0(11)
C56 C55 B1 122.0(3)
C60 C55 C56 115.9(3)
C60 C55 B1 121.9(3)
C55 C56 H56 118.9
C57 C56 C55 122.2(3)
C57 C56 H56 118.9
C56 C57 C61 118.3(3)
C58 C57 C56 120.9(4)
C58 C57 C61 120.8(3)
C57 C58 H58 120.8
C57 C58 C59 118.4(3)
C59 C58 H58 120.8
C58 C59 C60 120.6(4)
C58 C59 C62 120.9(4)
C60 C59 C62 118.5(4)
C55 C60 C59 122.0(3)
C55 C60 H60 119.0
C59 C60 H60 119.0
F19 C61 C57 112.5(3)
F20 C61 F19 104.5(3)
F20 C61 C57 112.0(4)
F21 C61 F19 107.8(4)
F21 C61 F20 106.1(4)
F21 C61 C57 113.3(4)
F22 C62 C59 107.8(12)
F23 C62 C59 118.0(14)
F23 C62 F22 104.8(19)
F23 C62 F24 108(2)
F24 C62 C59 107.8(16)
F24 C62 F22 110(3)
F22A C62 C59 114.7(4)
F22A C62 F23A 107.5(5)
F22A C62 F24A 105.2(5)
F23A C62 C59 112.4(4)
F23A C62 F24A 103.7(5)
F24A C62 C59 112.5(4)
C39 B1 C31 103.8(3)
C47 B1 C31 112.9(3)
C47 B1 C39 112.0(3)
C47 B1 C55 102.8(3)
C55 B1 C31 112.6(3)
C55 B1 C39 113.1(3)

loop_
_geom_bond_atom_site_label_1
_geom_bond_atom_site_label_2
_geom_bond_distance
Rh1 P1 2.2238(9)
Rh1 P2 2.2400(9)
Rh1 C1 2.262(6)
Rh1 C2 2.136(8)
Rh1 C3 2.368(9)
Rh1 H3A 1.8489
Rh1 C1A 2.246(19)
Rh1 C2A 2.12(2)
Rh1 C3A 2.40(2)
Rh1 H3AA 1.9628
P1 C5 1.847(4)
P1 C7 1.851(4)
P1 C13 1.844(4)
P2 C6 1.844(4)
P2 C19 1.849(3)
P2 C25 1.848(4)
C5 H5A 0.9900
C5 H5B 0.9900
C5 C6 1.536(5)
C6 H6A 0.9900
C6 H6B 0.9900
C7 H7 1.0000
C7 C8 1.532(5)
C7 C12 1.518(6)
C8 H8A 0.9900
C8 H8B 0.9900
C8 C9 1.530(6)
C9 H9A 0.9900
C9 H9B 0.9900
C9 C10 1.513(7)
C10 H10A 0.9900
C10 H10B 0.9900
C10 C11 1.507(7)
C11 H11A 0.9900
C11 H11B 0.9900
C11 C12 1.534(6)
C12 H12A 0.9900
C12 H12B 0.9900
C13 H13 1.0000
C13 C14 1.531(5)
C13 C18 1.542(5)
C14 H14A 0.9900
C14 H14B 0.9900
C14 C15 1.538(5)
C15 H15A 0.9900
C15 H15B 0.9900
C15 C16 1.525(6)
C16 H16A 0.9900
C16 H16B 0.9900
C16 C17 1.522(7)
C17 H17A 0.9900
C17 H17B 0.9900
C17 C18 1.530(5)
C18 H18A 0.9900
C18 H18B 0.9900
C19 H19 1.0000
C19 C20 1.531(5)
C19 C24 1.526(5)
C20 H20A 0.9900
C20 H20B 0.9900
C20 C21 1.535(5)
C21 H21A 0.9900
C21 H21B 0.9900
C21 C22 1.521(6)
C22 H22A 0.9900
C22 H22B 0.9900
C22 C23 1.525(6)
C23 H23A 0.9900
C23 H23B 0.9900
C23 C24 1.530(5)
C24 H24A 0.9900
C24 H24B 0.9900
C25 H25 1.0000
C25 C26 1.503(7)
C25 C30 1.518(6)
C26 H26A 0.9900
C26 H26B 0.9900
C26 C27 1.534(6)
C27 H27A 0.9900
C27 H27B 0.9900
C27 C28 1.499(7)
C28 H28A 0.9900
C28 H28B 0.9900
C28 C29 1.504(8)
C29 H29A 0.9900
C29 H29B 0.9900
C29 C30 1.530(7)
C30 H30A 0.9900
C30 H30B 0.9900
C1 H1A 0.9500
C1 H1B 0.9500
C1 C2 1.320(12)
C2 C3 1.474(13)
C2 C4 1.513(13)
C3 H3A 0.9800
C3 H3B 0.9800
C3 H3C 0.9800
C4 H4A 0.9800
C4 H4B 0.9800
C4 H4C 0.9800
C1A H1AA 0.9500
C1A H1AB 0.9500
C1A C2A 1.32(2)
C2A C3A 1.46(2)
C2A C4A 1.52(2)
C3A H3AA 0.9800
C3A H3AB 0.9800
C3A H3AC 0.9800
C4A H4AA 0.9800
C4A H4AB 0.9800
C4A H4AC 0.9800
F4 C38 1.338(5)
F5 C38 1.342(5)
F6 C38 1.314(5)
F19 C61 1.342(5)
F20 C61 1.340(5)
F21 C61 1.320(5)
C31 C32 1.395(5)
C31 C36 1.401(5)
C31 B1 1.642(5)
C32 H32 0.9500
C32 C33 1.387(5)
C33 C34 1.381(5)
C33 C37 1.495(5)
C34 H34 0.9500
C34 C35 1.389(5)
C35 C36 1.384(5)
C35 C38 1.500(5)
C36 H36 0.9500
C37 F1 1.296(6)
C37 F2 1.307(6)
C37 F3 1.310(6)
C37 F1A 1.295(10)
C37 F2A 1.309(9)
C37 F3A 1.279(10)
C39 C40 1.399(5)
C39 C44 1.401(5)
C39 B1 1.640(5)
C40 H40 0.9500
C40 C41 1.389(5)
C41 C42 1.388(6)
C41 C45 1.498(5)
C42 H42 0.9500
C42 C43 1.383(6)
C43 C44 1.388(5)
C43 C46 1.505(5)
C44 H44 0.9500
C45 F7 1.321(5)
C45 F8 1.318(5)
C45 F9 1.355(5)
C45 F7A 1.321(15)
C45 F8A 1.351(15)
C45 F9A 1.314(15)
C46 F10 1.302(10)
C46 F11 1.302(10)
C46 F12 1.308(11)
C46 F10A 1.300(8)
C46 F11A 1.291(10)
C46 F12A 1.304(10)
C47 C48 1.396(5)
C47 C52 1.399(5)
C47 B1 1.638(5)
C48 H48 0.9500
C48 C49 1.401(5)
C49 C50 1.382(6)
C49 C53 1.496(6)
C50 H50 0.9500
C50 C51 1.381(6)
C51 C52 1.399(5)
C51 C54 1.494(6)
C52 H52 0.9500
C53 F13 1.324(10)
C53 F14 1.305(11)
C53 F15 1.375(11)
C53 F13A 1.329(11)
C53 F14A 1.352(12)
C53 F15A 1.324(12)
C54 F16 1.325(11)
C54 F17 1.315(14)
C54 F18 1.362(12)
C54 F16A 1.361(8)
C54 F17A 1.345(8)
C54 F18A 1.314(9)
C55 C56 1.399(5)
C55 C60 1.395(5)
C55 B1 1.638(5)
C56 H56 0.9500
C56 C57 1.392(5)
C57 C58 1.377(6)
C57 C61 1.500(5)
C58 H58 0.9500
C58 C59 1.381(6)
C59 C60 1.400(5)
C59 C62 1.487(6)
C60 H60 0.9500
C62 F22 1.348(15)
C62 F23 1.292(14)
C62 F24 1.310(15)
C62 F22A 1.311(5)
C62 F23A 1.323(7)
C62 F24A 1.352(6)

loop_
_geom_torsion_atom_site_label_1
_geom_torsion_atom_site_label_2
_geom_torsion_atom_site_label_3
_geom_torsion_atom_site_label_4
_geom_torsion
Rh1 P1 C5 C6 -30.0(3)
Rh1 P1 C7 C8 55.5(3)
Rh1 P1 C7 C12 -69.5(3)
Rh1 P1 C13 C14 -177.7(2)
Rh1 P1 C13 C18 -50.9(3)
Rh1 P2 C6 C5 -28.1(3)
Rh1 P2 C19 C20 -48.3(3)
Rh1 P2 C19 C24 -174.4(2)
Rh1 P2 C25 C26 -61.6(4)
Rh1 P2 C25 C30 63.3(4)
Rh1 C1 C2 C3 -69.1(8)
Rh1 C1 C2 C4 109.8(8)
Rh1 C1A C2A C3A -71(3)
Rh1 C1A C2A C4A 103.9(19)
P1 C5 C6 P2 35.8(3)
P1 C7 C8 C9 -178.0(4)
P1 C7 C12 C11 178.2(4)
P1 C13 C14 C15 -176.0(3)
P1 C13 C18 C17 172.8(3)
P2 C19 C20 C21 172.9(3)
P2 C19 C24 C23 -174.9(3)
P2 C25 C26 C27 179.5(4)
P2 C25 C30 C29 -177.9(4)
C5 P1 C7 C8 -67.7(3)
C5 P1 C7 C12 167.3(3)
C5 P1 C13 C14 -55.4(3)
C5 P1 C13 C18 71.4(3)
C6 P2 C19 C20 74.4(3)
C6 P2 C19 C24 -51.8(3)
C6 P2 C25 C26 174.9(4)
C6 P2 C25 C30 -60.2(4)
C7 P1 C5 C6 96.0(3)
C7 P1 C13 C14 55.0(3)
C7 P1 C13 C18 -178.2(3)
C7 C8 C9 C10 56.0(6)
C8 C7 C12 C11 53.3(6)
C8 C9 C10 C11 -58.2(6)
C9 C10 C11 C12 57.6(6)
C10 C11 C12 C7 -55.8(6)
C12 C7 C8 C9 -53.2(6)
C13 P1 C5 C6 -153.6(3)
C13 P1 C7 C8 -178.7(3)
C13 P1 C7 C12 56.3(3)
C13 C14 C15 C16 -55.1(5)
C14 C13 C18 C17 -58.1(5)
C14 C15 C16 C17 54.9(5)
C15 C16 C17 C18 -56.2(5)
C16 C17 C18 C13 57.7(5)
C18 C13 C14 C15 56.6(4)
C19 P2 C6 C5 -151.8(3)
C19 P2 C25 C26 62.8(4)
C19 P2 C25 C30 -172.3(4)
C19 C20 C21 C22 57.7(5)
C20 C19 C24 C23 57.9(4)
C20 C21 C22 C23 -55.4(5)
C21 C22 C23 C24 54.3(5)
C22 C23 C24 C19 -55.8(5)
C24 C19 C20 C21 -58.7(5)
C25 P2 C6 C5 97.7(3)
C25 P2 C19 C20 -173.9(3)
C25 P2 C19 C24 59.9(3)
C25 C26 C27 C28 -55.7(8)
C26 C25 C30 C29 -53.0(7)
C26 C27 C28 C29 56.7(7)
C27 C28 C29 C30 -57.6(7)
C28 C29 C30 C25 55.8(7)
C30 C25 C26 C27 53.5(7)
C1 C2 C3 Rh1 68.2(7)
C4 C2 C3 Rh1 -110.8(8)
C1A C2A C3A Rh1 69(2)
C4A C2A C3A Rh1 -106(2)
C31 C32 C33 C34 -0.5(6)
C31 C32 C33 C37 -179.3(3)
C32 C31 C36 C35 -2.5(5)
C32 C31 B1 C39 -88.8(4)
C32 C31 B1 C47 32.7(4)
C32 C31 B1 C55 148.6(3)
C32 C33 C34 C35 -1.3(5)
C32 C33 C37 F1 90.6(8)
C32 C33 C37 F2 -30.8(8)
C32 C33 C37 F3 -149.1(6)
C32 C33 C37 F1A 152.5(14)
C32 C33 C37 F2A 34.2(13)
C32 C33 C37 F3A -82.7(16)
C33 C34 C35 C36 1.2(5)
C33 C34 C35 C38 -177.0(3)
C34 C33 C37 F1 -88.2(8)
C34 C33 C37 F2 150.4(7)
C34 C33 C37 F3 32.1(7)
C34 C33 C37 F1A -26.4(15)
C34 C33 C37 F2A -144.7(12)
C34 C33 C37 F3A 98.5(16)
C34 C35 C36 C31 0.8(5)
C34 C35 C38 F4 71.9(5)
C34 C35 C38 F5 -44.5(5)
C34 C35 C38 F6 -164.2(4)
C36 C31 C32 C33 2.4(5)
C36 C31 B1 C39 84.8(4)
C36 C31 B1 C47 -153.7(3)
C36 C31 B1 C55 -37.8(4)
C36 C35 C38 F4 -106.3(4)
C36 C35 C38 F5 137.2(4)
C36 C35 C38 F6 17.6(6)
C37 C33 C34 C35 177.5(3)
C38 C35 C36 C31 179.0(3)
C39 C40 C41 C42 -0.1(6)
C39 C40 C41 C45 178.4(4)
C40 C39 C44 C43 1.5(5)
C40 C39 B1 C31 83.7(4)
C40 C39 B1 C47 -38.4(4)
C40 C39 B1 C55 -153.9(3)
C40 C41 C42 C43 0.9(6)
C40 C41 C45 F7 -104.3(5)
C40 C41 C45 F8 22.1(6)
C40 C41 C45 F9 139.6(4)
C40 C41 C45 F7A -161(3)
C40 C41 C45 F8A -43(2)
C40 C41 C45 F9A 73(3)
C41 C42 C43 C44 -0.6(6)
C41 C42 C43 C46 177.8(4)
C42 C41 C45 F7 74.2(5)
C42 C41 C45 F8 -159.4(4)
C42 C41 C45 F9 -41.9(5)
C42 C41 C45 F7A 17(3)
C42 C41 C45 F8A 135(2)
C42 C41 C45 F9A -109(3)
C42 C43 C44 C39 -0.6(6)
C42 C43 C46 F10 -4.3(17)
C42 C43 C46 F11 -122.6(11)
C42 C43 C46 F12 120.5(11)
C42 C43 C46 F10A 28.6(9)
C42 C43 C46 F11A -94.0(13)
C42 C43 C46 F12A 145.9(10)
C44 C39 C40 C41 -1.1(5)
C44 C39 B1 C31 -89.8(4)
C44 C39 B1 C47 148.2(3)
C44 C39 B1 C55 32.6(4)
C44 C43 C46 F10 174.1(17)
C44 C43 C46 F11 55.8(12)
C44 C43 C46 F12 -61.0(12)
C44 C43 C46 F10A -152.9(8)
C44 C43 C46 F11A 84.4(13)
C44 C43 C46 F12A -35.7(11)
C45 C41 C42 C43 -177.5(4)
C46 C43 C44 C39 -179.0(4)
C47 C48 C49 C50 -2.2(6)
C47 C48 C49 C53 178.0(4)
C48 C47 C52 C51 -0.2(5)
C48 C47 B1 C31 33.1(4)
C48 C47 B1 C39 149.8(3)
C48 C47 B1 C55 -88.5(4)
C48 C49 C50 C51 0.9(6)
C48 C49 C53 F13 -166.5(15)
C48 C49 C53 F14 -40.0(19)
C48 C49 C53 F15 77.4(14)
C48 C49 C53 F13A -179.0(13)
C48 C49 C53 F14A -65.8(18)
C48 C49 C53 F15A 55(2)
C49 C50 C51 C52 0.6(6)
C49 C50 C51 C54 178.4(4)
C50 C49 C53 F13 13.6(17)
C50 C49 C53 F14 140.1(19)
C50 C49 C53 F15 -102.5(15)
C50 C49 C53 F13A 1.1(15)
C50 C49 C53 F14A 114.4(18)
C50 C49 C53 F15A -125(2)
C50 C51 C52 C47 -1.0(6)
C50 C51 C54 F16 -76(2)
C50 C51 C54 F17 151(2)
C50 C51 C54 F18 31.3(10)
C50 C51 C54 F16A -111.8(9)
C50 C51 C54 F17A 135.8(8)
C50 C51 C54 F18A 15.4(12)
C52 C47 C48 C49 1.7(5)
C52 C47 B1 C31 -154.9(3)
C52 C47 B1 C39 -38.2(4)
C52 C47 B1 C55 83.5(4)
C52 C51 C54 F16 102(2)
C52 C51 C54 F17 -31(2)
C52 C51 C54 F18 -150.9(9)
C52 C51 C54 F16A 66.1(9)
C52 C51 C54 F17A -46.3(8)
C52 C51 C54 F18A -166.7(12)
C53 C49 C50 C51 -179.2(4)
C54 C51 C52 C47 -178.8(3)
C55 C56 C57 C58 -0.3(6)
C55 C56 C57 C61 -177.4(3)
C56 C55 C60 C59 0.7(5)
C56 C55 B1 C31 -34.1(4)
C56 C55 B1 C39 -151.4(3)
C56 C55 B1 C47 87.7(4)
C56 C57 C58 C59 0.5(6)
C56 C57 C61 F19 57.6(5)
C56 C57 C61 F20 -59.8(5)
C56 C57 C61 F21 -179.8(4)
C57 C58 C59 C60 -0.1(6)
C57 C58 C59 C62 -179.1(4)
C58 C57 C61 F19 -119.6(4)
C58 C57 C61 F20 123.1(4)
C58 C57 C61 F21 3.1(6)
C58 C59 C60 C55 -0.6(6)
C58 C59 C62 F22 56(2)
C58 C59 C62 F23 174(2)
C58 C59 C62 F24 -63(3)
C58 C59 C62 F22A -3.0(8)
C58 C59 C62 F23A 120.2(5)
C58 C59 C62 F24A -123.2(5)
C60 C55 C56 C57 -0.3(5)
C60 C55 B1 C31 152.7(3)
C60 C55 B1 C39 35.5(4)
C60 C55 B1 C47 -85.5(4)
C60 C59 C62 F22 -123(2)
C60 C59 C62 F23 -5(2)
C60 C59 C62 F24 118(3)
C60 C59 C62 F22A 178.0(5)
C60 C59 C62 F23A -58.8(6)
C60 C59 C62 F24A 57.8(6)
C61 C57 C58 C59 177.6(4)
C62 C59 C60 C55 178.5(4)
B1 C31 C32 C33 176.3(3)
B1 C31 C36 C35 -176.5(3)
B1 C39 C40 C41 -175.0(3)
B1 C39 C44 C43 175.3(3)
B1 C47 C48 C49 174.1(3)
B1 C47 C52 C51 -172.7(3)
B1 C55 C56 C57 -173.9(3)
B1 C55 C60 C59 174.3(3)
